data_2015432
loop_
_publ_author_name
'Raba\,ca, S.'
'Santos, I. C.'
'Duarte, M. T.'
'Gama, V.'

_publ_section_title
;Decamethylferrocenium
 bis(2-oxo-1,3-dithiole-4,5-dithiolato-\k^2^<i>S</i>^4^,<i>S</i>^5^)nickelate(III)
 tetrahydrofuran solvate
;
_journal_coeditor_code GD3016
_journal_issue 7
_journal_name_full 'Acta Crystallographica Section C'
_journal_page_first m278
_journal_page_last m280
_journal_paper_doi 10.1107/S0108270106018191
_journal_volume 62
_journal_year 2006
_chemical_formula_iupac '[Fe (C10 H15)2] '[Ni (C3 O S4)2] , C4 H8 O''
_chemical_formula_moiety 'C20 H30 Fe + , C6 Ni O2 S8 - , C4 H8 O'
_chemical_formula_sum 'C30 H38 Fe Ni O3 S8'
_chemical_formula_weight 817.70
_chemical_name_common '[Fe(Cp*)~2~][Ni(dmio)~2~]'
_chemical_name_systematic
;
Decamethylferrocenium
bis(2-oxo-1,3-dithiole-4,5-dithiolato-\k^2^S^4^,S^5^)nickelate(III)
tetrahydrofuran solvate
;
_space_group_IT_number 14
_symmetry_cell_setting monoclinic
_symmetry_space_group_name_Hall '-P 2yab'
_symmetry_space_group_name_H-M 'P 1 21/a 1'
_atom_sites_solution_hydrogens geom
_atom_sites_solution_primary direct
_atom_sites_solution_secondary difmap
_audit_creation_method SHELXL97
_cell_angle_alpha 90.00
_cell_angle_beta 96.887(9)
_cell_angle_gamma 90.00
_cell_formula_units_Z 4
_cell_length_a 16.4733(17)
_cell_length_b 11.0224(10)
_cell_length_c 19.693(2)
_cell_measurement_reflns_used 25
_cell_measurement_temperature 295(2)
_cell_measurement_theta_max 12
_cell_measurement_theta_min 7
_cell_volume 3550.0(6)
_computing_cell_refinement 'CAD-4 Software'
_computing_data_collection 'CAD-4 Software (Enraf--Nonius, 1994)'
_computing_data_reduction 'PROCESS in MolEN (Fair, 1990)'
_computing_molecular_graphics 'SCHAKAL (Keller, 1989) and ORTEP-3 (Farrugia, 1997)'
_computing_publication_material 'WinGX (Farrugia, 1999)'
_computing_structure_refinement 'SHELXL97 (Sheldrick, 1997)'
_computing_structure_solution 'SHELXS97 (Sheldrick, 1997)'
_diffrn_ambient_temperature 295(2)
_diffrn_measured_fraction_theta_full 0.983
_diffrn_measured_fraction_theta_max 0.983
_diffrn_measurement_device_type 'Enraf--Nonius CAD-4'
_diffrn_measurement_method \w/2\q
_diffrn_radiation_monochromator graphite
_diffrn_radiation_source 'fine-focus sealed tube'
_diffrn_radiation_type MoK\a
_diffrn_radiation_wavelength 0.71073
_diffrn_reflns_av_R_equivalents 0.0287
_diffrn_reflns_av_sigmaI/netI 0.0851
_diffrn_reflns_limit_h_max 20
_diffrn_reflns_limit_h_min -20
_diffrn_reflns_limit_k_max 0
_diffrn_reflns_limit_k_min -13
_diffrn_reflns_limit_l_max 0
_diffrn_reflns_limit_l_min -24
_diffrn_reflns_number 7075
_diffrn_reflns_theta_full 25.98
_diffrn_reflns_theta_max 25.98
_diffrn_reflns_theta_min 2.08
_diffrn_standards_decay_% 0
_diffrn_standards_interval_count 300
_diffrn_standards_interval_time 3600
_diffrn_standards_number 5
_exptl_absorpt_coefficient_mu 1.440
_exptl_absorpt_correction_T_max 0.940
_exptl_absorpt_correction_T_min 0.613
_exptl_absorpt_correction_type psi-scan
_exptl_absorpt_process_details '(North <i>et al.</i>,  1968)'
_exptl_crystal_colour 'dark green'
_exptl_crystal_density_diffrn 1.530
_exptl_crystal_density_method 'not measured'
_exptl_crystal_description plate
_exptl_crystal_F_000 1696
_exptl_crystal_size_max 0.50
_exptl_crystal_size_mid 0.30
_exptl_crystal_size_min 0.04
_refine_diff_density_max 0.428
_refine_diff_density_min -0.343
_refine_ls_extinction_method none
_refine_ls_goodness_of_fit_ref 1.022
_refine_ls_hydrogen_treatment constr
_refine_ls_matrix_type full
_refine_ls_number_parameters 401
_refine_ls_number_reflns 6873
_refine_ls_number_restraints 1
_refine_ls_restrained_S_all 1.023
_refine_ls_R_factor_all 0.1652
_refine_ls_R_factor_gt 0.0720
_refine_ls_shift/su_max 0.001
_refine_ls_shift/su_mean 0.000
_refine_ls_structure_factor_coef Fsqd
_refine_ls_weighting_details 'calc w = 1/[\s^2^(Fo^2^)+(0.0535P)^2^] where P=(Fo^2^+2Fc^2^)/3'
_refine_ls_weighting_scheme calc
_refine_ls_wR_factor_gt 0.1220
_refine_ls_wR_factor_ref 0.1490
_reflns_number_gt 3359
_reflns_number_total 6873
_reflns_threshold_expression I>2\s(I)
_cod_data_source_file gd3016.cif
_cod_data_source_block I
_cod_original_sg_symbol_H-M 'P 21/a'
_cod_database_code 2015432
_cod_database_fobs_code 2015432

loop_
_symmetry_equiv_pos_as_xyz
'x, y, z'
'-x+1/2, y+1/2, -z'
'-x, -y, -z'
'x-1/2, -y-1/2, z'

loop_
_atom_site_type_symbol
_atom_site_label
_atom_site_fract_x
_atom_site_fract_y
_atom_site_fract_z
_atom_site_U_iso_or_equiv
_atom_site_adp_type
_atom_site_calc_flag
_atom_site_refinement_flags
_atom_site_occupancy
Ni Ni1 0.5000 0.5000 0.0000 0.0412(3) Uani d S 1
S S1 0.48927(9) 0.48230(17) -0.10976(8) 0.0504(5) Uani d . 1
S S2 0.62729(9) 0.54616(17) 0.00796(9) 0.0534(5) Uani d . 1
C C1 0.5876(3) 0.5094(6) -0.1270(3) 0.0461(15) Uani d . 1
C C2 0.6467(4) 0.5381(6) -0.0766(3) 0.0467(17) Uani d . 1
S S3 0.61429(10) 0.50288(19) -0.20981(9) 0.0568(5) Uani d . 1
S S4 0.74479(10) 0.5617(2) -0.09844(9) 0.0610(5) Uani d . 1
C C3 0.7195(4) 0.5401(7) -0.1861(4) 0.059(2) Uani d . 1
O O1 0.7686(3) 0.5457(5) -0.2272(3) 0.0798(17) Uani d . 1
Ni Ni2 0.5000 0.0000 0.5000 0.0537(3) Uani d S 1
S S5 0.42338(11) -0.1355(2) 0.53812(11) 0.0681(6) Uani d . 1
S S6 0.41452(11) 0.1448(2) 0.51178(11) 0.0673(6) Uani d . 1
C C4 0.3420(4) -0.0510(8) 0.5587(4) 0.060(2) Uani d . 1
C C5 0.3385(4) 0.0681(8) 0.5473(3) 0.059(2) Uani d . 1
S S7 0.26335(13) -0.1159(3) 0.59673(13) 0.0930(8) Uani d . 1
S S8 0.25605(13) 0.1482(2) 0.57418(12) 0.0870(7) Uani d . 1
C C6 0.2097(5) 0.0216(10) 0.6070(4) 0.099(3) Uani d . 1
O O2 0.1496(3) 0.0248(7) 0.6365(3) 0.133(3) Uani d . 1
Fe Fe 0.41108(5) 0.00228(9) 0.19020(4) 0.0402(2) Uani d . 1
C C10 0.3666(4) 0.1390(6) 0.1214(3) 0.0433(15) Uani d . 1
C C11 0.3251(4) 0.1431(5) 0.1819(3) 0.0462(16) Uani d . 1
C C12 0.3844(4) 0.1640(6) 0.2398(4) 0.0519(18) Uani d . 1
C C13 0.4611(4) 0.1743(5) 0.2151(4) 0.0476(17) Uani d . 1
C C14 0.4510(4) 0.1579(5) 0.1439(3) 0.0428(16) Uani d . 1
C C15 0.4823(4) -0.1450(6) 0.1675(4) 0.0503(17) Uani d . 1
C C16 0.4874(4) -0.1310(6) 0.2394(4) 0.0534(18) Uani d . 1
C C17 0.4078(4) -0.1452(6) 0.2584(4) 0.062(2) Uani d . 1
C C18 0.3532(4) -0.1667(6) 0.1986(4) 0.0525(18) Uani d . 1
C C19 0.3990(4) -0.1675(5) 0.1423(3) 0.0455(16) Uani d . 1
C C101 0.3289(4) 0.1248(7) 0.0500(3) 0.065(2) Uani d . 1
H H10A 0.2745 0.0932 0.0495 0.097 Uiso calc R 1
H H10B 0.3610 0.0697 0.0265 0.097 Uiso calc R 1
H H10C 0.3267 0.2022 0.0275 0.097 Uiso calc R 1
C C111 0.2329(4) 0.1294(7) 0.1836(4) 0.079(3) Uani d . 1
H H11A 0.2088 0.0926 0.1418 0.118 Uiso calc R 1
H H11B 0.2090 0.2079 0.1884 0.118 Uiso calc R 1
H H11C 0.2231 0.0793 0.2216 0.118 Uiso calc R 1
C C121 0.3661(5) 0.1833(8) 0.3114(4) 0.083(3) Uani d . 1
H H12A 0.4120 0.1575 0.3428 0.125 Uiso calc R 1
H H12B 0.3188 0.1369 0.3192 0.125 Uiso calc R 1
H H12C 0.3559 0.2678 0.3185 0.125 Uiso calc R 1
C C131 0.5414(4) 0.2045(7) 0.2579(4) 0.075(2) Uani d . 1
H H13A 0.5367 0.1888 0.3052 0.112 Uiso calc R 1
H H13B 0.5541 0.2886 0.2521 0.112 Uiso calc R 1
H H13C 0.5842 0.1552 0.2435 0.112 Uiso calc R 1
C C141 0.5168(4) 0.1678(6) 0.0974(4) 0.068(2) Uani d . 1
H H14A 0.5050 0.1131 0.0596 0.101 Uiso calc R 1
H H14B 0.5686 0.1473 0.1223 0.101 Uiso calc R 1
H H14C 0.5186 0.2494 0.0806 0.101 Uiso calc R 1
C C151 0.5530(4) -0.1447(7) 0.1259(4) 0.072(2) Uani d . 1
H H15A 0.5344 -0.1190 0.0801 0.108 Uiso calc R 1
H H15B 0.5753 -0.2251 0.1249 0.108 Uiso calc R 1
H H15C 0.5943 -0.0900 0.1461 0.108 Uiso calc R 1
C C161 0.5637(4) -0.1114(7) 0.2877(4) 0.088(3) Uani d . 1
H H16A 0.5506 -0.0682 0.3272 0.131 Uiso calc R 1
H H16B 0.6021 -0.0650 0.2653 0.131 Uiso calc R 1
H H16C 0.5874 -0.1884 0.3014 0.131 Uiso calc R 1
C C171 0.3851(5) -0.1431(8) 0.3297(4) 0.092(3) Uani d . 1
H H17A 0.4228 -0.0924 0.3578 0.138 Uiso calc R 1
H H17B 0.3873 -0.2240 0.3478 0.138 Uiso calc R 1
H H17C 0.3308 -0.1115 0.3291 0.138 Uiso calc R 1
C C181 0.2624(4) -0.1923(7) 0.1957(5) 0.089(3) Uani d . 1
H H18A 0.2364 -0.1792 0.1500 0.134 Uiso calc R 1
H H18B 0.2389 -0.1389 0.2266 0.134 Uiso calc R 1
H H18C 0.2544 -0.2750 0.2088 0.134 Uiso calc R 1
C C191 0.3674(5) -0.1927(7) 0.0695(4) 0.081(3) Uani d . 1
H H19A 0.3967 -0.1442 0.0400 0.121 Uiso calc R 1
H H19B 0.3102 -0.1732 0.0617 0.121 Uiso calc R 1
H H19C 0.3749 -0.2771 0.0598 0.121 Uiso calc R 1
O O3 0.1719(6) -0.0099(11) 0.3308(5) 0.203(5) Uani d D 1
C C20 0.0966(7) -0.0485(10) 0.3104(6) 0.118(4) Uani d D 1
H H20A 0.0974 -0.1320 0.2948 0.142 Uiso calc R 1
H H20B 0.0710 0.0014 0.2732 0.142 Uiso calc R 1
C C21 0.0533(7) -0.0388(14) 0.3692(8) 0.164(6) Uani d . 1
H H21A 0.0300 -0.1170 0.3784 0.197 Uiso calc R 1
H H21B 0.0088 0.0186 0.3597 0.197 Uiso calc R 1
C C22 0.1078(9) 0.0016(12) 0.4298(6) 0.149(5) Uani d . 1
H H22A 0.0888 0.0763 0.4486 0.179 Uiso calc R 1
H H22B 0.1140 -0.0602 0.4652 0.179 Uiso calc R 1
C C23 0.1821(7) 0.0194(14) 0.4000(6) 0.181(7) Uani d . 1
H H23A 0.1990 0.1035 0.4055 0.218 Uiso calc R 1
H H23B 0.2249 -0.0308 0.4236 0.218 Uiso calc R 1

loop_
_atom_site_aniso_label
_atom_site_aniso_U_11
_atom_site_aniso_U_22
_atom_site_aniso_U_33
_atom_site_aniso_U_12
_atom_site_aniso_U_13
_atom_site_aniso_U_23
Ni1 0.0333(5) 0.0445(6) 0.0474(7) 0.0022(6) 0.0110(5) 0.0054(6)
S1 0.0358(8) 0.0628(13) 0.0539(10) -0.0039(8) 0.0107(7) 0.0001(9)
S2 0.0347(8) 0.0741(13) 0.0521(10) -0.0027(8) 0.0083(7) 0.0029(9)
C1 0.042(3) 0.046(4) 0.052(4) 0.001(3) 0.010(3) 0.002(4)
C2 0.035(3) 0.050(4) 0.056(4) -0.002(3) 0.010(3) 0.006(3)
S3 0.0479(9) 0.0712(12) 0.0542(10) 0.0009(11) 0.0174(8) 0.0030(11)
S4 0.0359(9) 0.0878(14) 0.0610(12) -0.0026(9) 0.0132(8) 0.0087(11)
C3 0.045(4) 0.068(5) 0.067(5) 0.003(3) 0.015(4) 0.014(4)
O1 0.058(3) 0.112(5) 0.076(4) -0.001(3) 0.034(3) 0.006(3)
Ni2 0.0449(6) 0.0703(8) 0.0493(7) -0.0033(7) 0.0199(5) -0.0002(7)
S5 0.0575(11) 0.0731(15) 0.0789(14) -0.0046(11) 0.0292(10) 0.0043(11)
S6 0.0547(11) 0.0754(14) 0.0758(13) 0.0056(10) 0.0246(10) 0.0020(12)
C4 0.046(4) 0.078(5) 0.061(5) -0.006(4) 0.023(4) 0.004(4)
C5 0.041(4) 0.094(6) 0.043(4) 0.001(4) 0.011(3) -0.012(4)
S7 0.0585(13) 0.131(2) 0.0967(17) -0.0107(14) 0.0391(12) 0.0189(16)
S8 0.0571(12) 0.124(2) 0.0842(16) 0.0175(13) 0.0266(11) -0.0075(15)
C6 0.054(5) 0.156(10) 0.093(7) 0.010(6) 0.032(5) 0.008(7)
O2 0.072(4) 0.219(9) 0.120(5) 0.022(5) 0.061(4) 0.032(5)
Fe 0.0308(4) 0.0429(5) 0.0479(5) -0.0012(5) 0.0086(4) -0.0004(5)
C10 0.050(4) 0.042(4) 0.038(4) -0.003(3) 0.006(3) 0.000(3)
C11 0.041(4) 0.034(4) 0.067(5) -0.004(3) 0.015(3) 0.001(3)
C12 0.050(4) 0.051(4) 0.057(5) 0.010(3) 0.017(4) -0.004(4)
C13 0.041(4) 0.034(4) 0.068(5) -0.005(3) 0.005(3) -0.010(3)
C14 0.042(4) 0.030(3) 0.059(4) -0.004(3) 0.021(3) 0.001(3)
C15 0.038(4) 0.033(4) 0.081(5) 0.001(3) 0.013(3) -0.008(4)
C16 0.047(4) 0.049(4) 0.064(5) 0.006(3) 0.005(4) 0.011(4)
C17 0.060(5) 0.050(5) 0.079(6) 0.002(4) 0.026(4) 0.019(4)
C18 0.036(4) 0.040(4) 0.082(5) -0.003(3) 0.010(4) 0.004(4)
C19 0.047(4) 0.036(4) 0.051(4) 0.004(3) -0.002(3) -0.006(3)
C101 0.070(5) 0.070(5) 0.054(5) -0.002(4) 0.001(4) 0.010(4)
C111 0.040(4) 0.067(6) 0.132(7) 0.010(4) 0.021(4) 0.015(5)
C121 0.096(6) 0.085(7) 0.074(6) 0.011(5) 0.030(5) -0.024(5)
C131 0.053(4) 0.080(6) 0.087(6) -0.013(4) -0.009(4) -0.019(5)
C141 0.072(5) 0.053(5) 0.086(6) -0.003(4) 0.039(4) 0.004(4)
C151 0.060(5) 0.064(5) 0.100(6) 0.008(4) 0.043(4) -0.011(5)
C161 0.069(5) 0.084(6) 0.102(7) -0.008(5) -0.025(5) 0.019(5)
C171 0.105(7) 0.104(7) 0.074(6) -0.011(6) 0.038(5) 0.021(5)
C181 0.046(5) 0.067(6) 0.157(9) -0.015(4) 0.022(5) 0.002(6)
C191 0.087(6) 0.061(5) 0.088(6) 0.006(5) -0.012(5) -0.019(5)
O3 0.132(7) 0.371(17) 0.104(7) -0.027(9) 0.006(6) -0.043(8)
C20 0.116(9) 0.117(9) 0.117(10) -0.002(8) -0.006(8) -0.002(7)
C21 0.080(8) 0.243(17) 0.171(14) -0.037(9) 0.017(9) 0.004(13)
C22 0.188(13) 0.151(11) 0.118(10) -0.039(11) 0.055(10) -0.012(9)
C23 0.130(10) 0.32(2) 0.096(9) -0.088(12) 0.027(8) -0.047(11)

loop_
_atom_type_symbol
_atom_type_description
_atom_type_scat_dispersion_real
_atom_type_scat_dispersion_imag
_atom_type_scat_source
C C 0.0033 0.0016 'International Tables Vol C Tables 4.2.6.8 and 6.1.1.4'
H H 0.0000 0.0000 'International Tables Vol C Tables 4.2.6.8 and 6.1.1.4'
O O 0.0106 0.0060 'International Tables Vol C Tables 4.2.6.8 and 6.1.1.4'
S S 0.1246 0.1234 'International Tables Vol C Tables 4.2.6.8 and 6.1.1.4'
Fe Fe 0.3463 0.8444 'International Tables Vol C Tables 4.2.6.8 and 6.1.1.4'
Ni Ni 0.3393 1.1124 'International Tables Vol C Tables 4.2.6.8 and 6.1.1.4'

loop_
_geom_angle_atom_site_label_1
_geom_angle_atom_site_label_2
_geom_angle_atom_site_label_3
_geom_angle_site_symmetry_1
_geom_angle_site_symmetry_3
_geom_angle
S2 Ni1 S2 . 3_665 180.0
S2 Ni1 S1 . 3_665 86.75(6)
S2 Ni1 S1 3_665 3_665 93.25(6)
S2 Ni1 S1 . . 93.25(6)
S2 Ni1 S1 3_665 . 86.75(6)
S1 Ni1 S1 3_665 . 180.0
C1 S1 Ni1 . . 102.5(2)
C2 S2 Ni1 . . 102.1(2)
C2 C1 S1 . . 120.8(5)
C2 C1 S3 . . 117.4(5)
S1 C1 S3 . . 121.8(4)
C1 C2 S2 . . 121.4(5)
C1 C2 S4 . . 117.7(5)
S2 C2 S4 . . 120.9(4)
C1 S3 C3 . . 95.3(3)
C2 S4 C3 . . 96.1(3)
O1 C3 S4 . . 123.7(6)
O1 C3 S3 . . 122.8(6)
S4 C3 S3 . . 113.5(4)
S5 Ni2 S5 . 3_656 180.00(8)
S5 Ni2 S6 . 3_656 86.67(7)
S5 Ni2 S6 3_656 3_656 93.33(7)
S5 Ni2 S6 . . 93.33(7)
S5 Ni2 S6 3_656 . 86.67(7)
S6 Ni2 S6 3_656 . 180.00(11)
C4 S5 Ni2 . . 102.3(3)
C5 S6 Ni2 . . 101.3(3)
C5 C4 S5 . . 120.9(6)
C5 C4 S7 . . 117.5(6)
S5 C4 S7 . . 121.6(5)
C4 C5 S6 . . 122.1(6)
C4 C5 S8 . . 117.7(6)
S6 C5 S8 . . 120.1(5)
C4 S7 C6 . . 96.1(4)
C6 S8 C5 . . 95.7(4)
O2 C6 S8 . . 125.0(9)
O2 C6 S7 . . 121.9(9)
S8 C6 S7 . . 113.1(4)
C15 Fe C14 . . 109.4(2)
C15 Fe C16 . . 39.6(2)
C14 Fe C16 . . 125.2(3)
C15 Fe C11 . . 162.6(3)
C14 Fe C11 . . 66.6(2)
C16 Fe C11 . . 156.8(3)
C15 Fe C19 . . 39.8(2)
C14 Fe C19 . . 123.8(3)
C16 Fe C19 . . 66.5(3)
C11 Fe C19 . . 126.9(2)
C15 Fe C10 . . 125.7(3)
C14 Fe C10 . . 39.8(2)
C16 Fe C10 . . 161.1(3)
C11 Fe C10 . . 40.3(2)
C19 Fe C10 . . 110.1(3)
C15 Fe C13 . . 122.6(2)
C14 Fe C13 . . 39.1(2)
C16 Fe C13 . . 109.2(3)
C11 Fe C13 . . 65.9(2)
C19 Fe C13 . . 157.6(3)
C10 Fe C13 . . 66.4(2)
C15 Fe C12 . . 156.1(3)
C14 Fe C12 . . 66.5(2)
C16 Fe C12 . . 121.8(3)
C11 Fe C12 . . 39.8(2)
C19 Fe C12 . . 162.2(3)
C10 Fe C12 . . 67.4(2)
C13 Fe C12 . . 39.3(2)
C15 Fe C18 . . 66.4(2)
C14 Fe C18 . . 158.5(3)
C16 Fe C18 . . 66.1(3)
C11 Fe C18 . . 110.7(2)
C19 Fe C18 . . 39.3(2)
C10 Fe C18 . . 124.0(3)
C13 Fe C18 . . 161.3(3)
C12 Fe C18 . . 126.2(3)
C15 Fe C17 . . 66.1(3)
C14 Fe C17 . . 160.7(3)
C16 Fe C17 . . 39.3(2)
C11 Fe C17 . . 123.4(3)
C19 Fe C17 . . 65.9(3)
C10 Fe C17 . . 158.3(3)
C13 Fe C17 . . 125.8(3)
C12 Fe C17 . . 109.5(3)
C18 Fe C17 . . 39.1(3)
C14 C10 C11 . . 106.3(5)
C14 C10 C101 . . 126.5(6)
C11 C10 C101 . . 127.1(6)
C14 C10 Fe . . 69.6(3)
C11 C10 Fe . . 69.7(3)
C101 C10 Fe . . 127.8(5)
C12 C11 C10 . . 108.5(5)
C12 C11 C111 . . 125.7(6)
C10 C11 C111 . . 125.8(6)
C12 C11 Fe . . 70.5(4)
C10 C11 Fe . . 70.0(3)
C111 C11 Fe . . 126.1(5)
C13 C12 C11 . . 107.0(6)
C13 C12 C121 . . 127.2(7)
C11 C12 C121 . . 125.6(6)
C13 C12 Fe . . 70.3(4)
C11 C12 Fe . . 69.7(4)
C121 C12 Fe . . 129.5(5)
C14 C13 C12 . . 109.3(6)
C14 C13 C131 . . 125.0(6)
C12 C13 C131 . . 125.6(6)
C14 C13 Fe . . 69.8(3)
C12 C13 Fe . . 70.5(4)
C131 C13 Fe . . 128.2(5)
C13 C14 C10 . . 108.9(5)
C13 C14 C141 . . 126.3(6)
C10 C14 C141 . . 124.7(6)
C13 C14 Fe . . 71.1(4)
C10 C14 Fe . . 70.6(3)
C141 C14 Fe . . 127.9(4)
C16 C15 C19 . . 107.9(6)
C16 C15 C151 . . 126.0(6)
C19 C15 C151 . . 126.0(7)
C16 C15 Fe . . 70.6(4)
C19 C15 Fe . . 70.5(4)
C151 C15 Fe . . 127.5(5)
C17 C16 C15 . . 107.9(6)
C17 C16 C161 . . 125.6(7)
C15 C16 C161 . . 126.5(6)
C17 C16 Fe . . 71.1(4)
C15 C16 Fe . . 69.7(4)
C161 C16 Fe . . 127.1(5)
C18 C17 C16 . . 108.4(6)
C18 C17 C171 . . 125.4(7)
C16 C17 C171 . . 126.2(7)
C18 C17 Fe . . 70.2(4)
C16 C17 Fe . . 69.6(4)
C171 C17 Fe . . 127.8(6)
C17 C18 C19 . . 107.9(6)
C17 C18 C181 . . 126.0(7)
C19 C18 C181 . . 125.9(7)
C17 C18 Fe . . 70.6(4)
C19 C18 Fe . . 69.8(4)
C181 C18 Fe . . 127.9(5)
C18 C19 C15 . . 107.9(6)
C18 C19 C191 . . 126.7(6)
C15 C19 C191 . . 125.4(7)
C18 C19 Fe . . 70.9(4)
C15 C19 Fe . . 69.6(4)
C191 C19 Fe . . 127.1(5)
C10 C101 H10A . . 109.5
C10 C101 H10B . . 109.5
H10A C101 H10B . . 109.5
C10 C101 H10C . . 109.5
H10A C101 H10C . . 109.5
H10B C101 H10C . . 109.5
C11 C111 H11A . . 109.5
C11 C111 H11B . . 109.5
H11A C111 H11B . . 109.5
C11 C111 H11C . . 109.5
H11A C111 H11C . . 109.5
H11B C111 H11C . . 109.5
C12 C121 H12A . . 109.5
C12 C121 H12B . . 109.5
H12A C121 H12B . . 109.5
C12 C121 H12C . . 109.5
H12A C121 H12C . . 109.5
H12B C121 H12C . . 109.5
C13 C131 H13A . . 109.5
C13 C131 H13B . . 109.5
H13A C131 H13B . . 109.5
C13 C131 H13C . . 109.5
H13A C131 H13C . . 109.5
H13B C131 H13C . . 109.5
C14 C141 H14A . . 109.5
C14 C141 H14B . . 109.5
H14A C141 H14B . . 109.5
C14 C141 H14C . . 109.5
H14A C141 H14C . . 109.5
H14B C141 H14C . . 109.5
C15 C151 H15A . . 109.5
C15 C151 H15B . . 109.5
H15A C151 H15B . . 109.5
C15 C151 H15C . . 109.5
H15A C151 H15C . . 109.5
H15B C151 H15C . . 109.5
C16 C161 H16A . . 109.5
C16 C161 H16B . . 109.5
H16A C161 H16B . . 109.5
C16 C161 H16C . . 109.5
H16A C161 H16C . . 109.5
H16B C161 H16C . . 109.5
C17 C171 H17A . . 109.5
C17 C171 H17B . . 109.5
H17A C171 H17B . . 109.5
C17 C171 H17C . . 109.5
H17A C171 H17C . . 109.5
H17B C171 H17C . . 109.5
C18 C181 H18A . . 109.5
C18 C181 H18B . . 109.5
H18A C181 H18B . . 109.5
C18 C181 H18C . . 109.5
H18A C181 H18C . . 109.5
H18B C181 H18C . . 109.5
C19 C191 H19A . . 109.5
C19 C191 H19B . . 109.5
H19A C191 H19B . . 109.5
C19 C191 H19C . . 109.5
H19A C191 H19C . . 109.5
H19B C191 H19C . . 109.5
C20 O3 C23 . . 111.7(10)
O3 C20 C21 . . 105.5(10)
O3 C20 H20A . . 110.6
C21 C20 H20A . . 110.6
O3 C20 H20B . . 110.6
C21 C20 H20B . . 110.6
H20A C20 H20B . . 108.8
C20 C21 C22 . . 111.3(10)
C20 C21 H21A . . 109.4
C22 C21 H21A . . 109.4
C20 C21 H21B . . 109.4
C22 C21 H21B . . 109.4
H21A C21 H21B . . 108.0
C23 C22 C21 . . 100.1(10)
C23 C22 H22A . . 111.8
C21 C22 H22A . . 111.8
C23 C22 H22B . . 111.8
C21 C22 H22B . . 111.8
H22A C22 H22B . . 109.5
O3 C23 C22 . . 111.2(10)
O3 C23 H23A . . 109.4
C22 C23 H23A . . 109.4
O3 C23 H23B . . 109.4
C22 C23 H23B . . 109.4
H23A C23 H23B . . 108.0

loop_
_geom_bond_atom_site_label_1
_geom_bond_atom_site_label_2
_geom_bond_site_symmetry_2
_geom_bond_distance
Ni1 S2 . 2.1451(16)
Ni1 S2 3_665 2.1451(16)
Ni1 S1 3_665 2.1564(17)
Ni1 S1 . 2.1564(17)
S1 C1 . 1.720(6)
S2 C2 . 1.735(7)
C1 C2 . 1.343(8)
C1 S3 . 1.741(6)
C2 S4 . 1.740(6)
S3 C3 . 1.787(7)
S4 C3 . 1.743(7)
C3 O1 . 1.212(7)
Ni2 S5 . 2.1480(19)
Ni2 S5 3_656 2.1480(19)
Ni2 S6 3_656 2.159(2)
Ni2 S6 . 2.159(2)
S5 C4 . 1.720(7)
S6 C5 . 1.726(7)
C4 C5 . 1.332(10)
C4 S7 . 1.728(7)
C5 S8 . 1.754(7)
S7 C6 . 1.779(10)
S8 C6 . 1.751(10)
C6 O2 . 1.206(8)
Fe C15 . 2.083(6)
Fe C14 . 2.086(6)
Fe C16 . 2.094(6)
Fe C11 . 2.094(6)
Fe C19 . 2.095(6)
Fe C10 . 2.098(6)
Fe C13 . 2.102(6)
Fe C12 . 2.104(7)
Fe C18 . 2.108(6)
Fe C17 . 2.113(7)
C10 C14 . 1.424(8)
C10 C11 . 1.443(8)
C10 C101 . 1.477(8)
C11 C12 . 1.429(9)
C11 C111 . 1.530(8)
C12 C13 . 1.413(8)
C12 C121 . 1.492(9)
C13 C14 . 1.402(8)
C13 C131 . 1.518(8)
C14 C141 . 1.504(8)
C15 C16 . 1.416(9)
C15 C19 . 1.423(8)
C15 C151 . 1.502(8)
C16 C17 . 1.414(9)
C16 C161 . 1.499(9)
C17 C18 . 1.414(9)
C17 C171 . 1.495(9)
C18 C19 . 1.414(9)
C18 C181 . 1.517(8)
C19 C191 . 1.492(9)
C101 H10A . 0.9600
C101 H10B . 0.9600
C101 H10C . 0.9600
C111 H11A . 0.9600
C111 H11B . 0.9600
C111 H11C . 0.9600
C121 H12A . 0.9600
C121 H12B . 0.9600
C121 H12C . 0.9600
C131 H13A . 0.9600
C131 H13B . 0.9600
C131 H13C . 0.9600
C141 H14A . 0.9600
C141 H14B . 0.9600
C141 H14C . 0.9600
C151 H15A . 0.9600
C151 H15B . 0.9600
C151 H15C . 0.9600
C161 H16A . 0.9600
C161 H16B . 0.9600
C161 H16C . 0.9600
C171 H17A . 0.9600
C171 H17B . 0.9600
C171 H17C . 0.9600
C181 H18A . 0.9600
C181 H18B . 0.9600
C181 H18C . 0.9600
C191 H19A . 0.9600
C191 H19B . 0.9600
C191 H19C . 0.9600
O3 C20 . 1.328(10)
O3 C23 . 1.390(12)
C20 C21 . 1.435(14)
C20 H20A . 0.9700
C20 H20B . 0.9700
C21 C22 . 1.474(15)
C21 H21A . 0.9700
C21 H21B . 0.9700
C22 C23 . 1.433(13)
C22 H22A . 0.9700
C22 H22B . 0.9700
C23 H23A . 0.9700
C23 H23B . 0.9700
